data_4316899
loop_
_publ_author_name
'Sayandev Chatterjee'
'Jeanette A. Krause'
'Allen G. Oliver'
'William B. Connick'

_publ_contact_author_address
;     Department of Chemistry
      University of Cincinnati
      Cincinnati, OH 45221
;
_publ_contact_author_email bill.connick@uc.edu
_publ_contact_author_fax '513 556 9239'
_publ_contact_author_name 'Dr. William B. Connick'
_publ_contact_author_phone '513 556 0148 '
_publ_section_title
;
 Intramolecular NH...Pt Interactions of Platinum(II) Diimine Complexes
 with Phenyl Ligands
;
_journal_name_full 'Inorganic Chemistry'
_journal_page_first 9798
_journal_page_last 9808
_journal_paper_doi 10.1021/ic1007582
_journal_volume 49
_journal_year 2010
_chemical_formula_moiety 'C36 H40 N4 Pt'
_chemical_formula_sum 'C36 H40 N4 Pt'
_chemical_formula_weight 723.81
_chemical_name_systematic
; 
 ? 
;
_space_group_IT_number 14
_symmetry_cell_setting monoclinic
_symmetry_space_group_name_Hall '-P 2yn'
_symmetry_space_group_name_H-M 'P 1 21/n 1'
_atom_sites_solution_hydrogens geom
_atom_sites_solution_primary direct
_atom_sites_solution_secondary difmap
_audit_creation_method SHELXL-97
_cell_angle_alpha 90.00
_cell_angle_beta 103.796(6)
_cell_angle_gamma 90.00
_cell_formula_units_Z 4
_cell_length_a 11.202(2)
_cell_length_b 17.076(3)
_cell_length_c 18.359(4)
_cell_measurement_reflns_used 5348
_cell_measurement_temperature 173(2)
_cell_measurement_theta_max 27.7
_cell_measurement_theta_min 2.5
_cell_volume 3410.5(11)
_computing_cell_refinement 'Bruker SAINT v7.06'
_computing_data_collection 'Bruker APEX 2 v1.0-27'
_computing_data_reduction 'Bruker SAINT v7.06'
_computing_molecular_graphics 'Bruker SHELXTL v6.14'
_computing_publication_material 'Bruker SHELXTL v6.14'
_computing_structure_refinement 'Bruker SHELXTL v6.14'
_computing_structure_solution 'Bruker SHELXTL v6.14'
_diffrn_ambient_temperature 173(2)
_diffrn_detector_area_resol_mean 0.85
_diffrn_measured_fraction_theta_full 0.994
_diffrn_measured_fraction_theta_max 0.994
_diffrn_measurement_device_type 'Bruker Platinum 200'
_diffrn_measurement_method '\w scans'
_diffrn_radiation_monochromator 'Si-<111> channel cut crystal'
_diffrn_radiation_source synchrotron
_diffrn_radiation_type synchrotron
_diffrn_radiation_wavelength 0.77500
_diffrn_reflns_av_R_equivalents 0.0650
_diffrn_reflns_av_sigmaI/netI 0.0496
_diffrn_reflns_limit_h_max 13
_diffrn_reflns_limit_h_min -12
_diffrn_reflns_limit_k_max 20
_diffrn_reflns_limit_k_min -20
_diffrn_reflns_limit_l_max 21
_diffrn_reflns_limit_l_min -21
_diffrn_reflns_number 27892
_diffrn_reflns_theta_full 27.12
_diffrn_reflns_theta_max 27.12
_diffrn_reflns_theta_min 1.80
_diffrn_standards_decay_% 0
_diffrn_standards_number 0
_exptl_absorpt_coefficient_mu 5.132
_exptl_absorpt_correction_T_max 0.7585
_exptl_absorpt_correction_T_min 0.6695
_exptl_absorpt_correction_type multi-scan
_exptl_absorpt_process_details 'SADABS v2.10 (Sheldrick)'
_exptl_crystal_colour orange
_exptl_crystal_density_diffrn 1.410
_exptl_crystal_density_meas ?
_exptl_crystal_description block
_exptl_crystal_F_000 1448
_exptl_crystal_size_max 0.09
_exptl_crystal_size_mid 0.06
_exptl_crystal_size_min 0.06
_refine_diff_density_max 1.632
_refine_diff_density_min -2.310
_refine_diff_density_rms 0.133
_refine_ls_extinction_method none
_refine_ls_goodness_of_fit_ref 1.139
_refine_ls_hydrogen_treatment constr
_refine_ls_matrix_type full
_refine_ls_number_parameters 371
_refine_ls_number_reflns 5772
_refine_ls_number_restraints 0
_refine_ls_restrained_S_all 1.139
_refine_ls_R_factor_all 0.0575
_refine_ls_R_factor_gt 0.0486
_refine_ls_shift/su_max 0.000
_refine_ls_shift/su_mean 0.000
_refine_ls_structure_factor_coef Fsqd
_refine_ls_weighting_details 'calc w=1/[\s^2^(Fo^2^)+(0.0012P)^2^+25.6458P] where P=(Fo^2^+2Fc^2^)/3'
_refine_ls_weighting_scheme calc
_refine_ls_wR_factor_gt 0.0979
_refine_ls_wR_factor_ref 0.1011
_reflns_number_gt 4897
_reflns_number_total 5772
_reflns_threshold_expression >2\s(I)
_cod_data_source_file ic1007582_si_001_2.cif
_cod_data_source_block 1
_cod_depositor_comments
;
The following automatic conversions were performed:

'_exptl_crystal_density_meas' value 'not measured' was changed to '?'
- the value is perceived as not measured.

Automatic conversion script
Id: cif_fix_values 3008 2015-01-20 13:52:24Z robertas 
;
_cod_original_cell_volume 3410.6(12)
_cod_database_code 4316899

loop_
_symmetry_equiv_pos_as_xyz
'x, y, z'
'-x+1/2, y+1/2, -z+1/2'
'-x, -y, -z'
'x-1/2, -y-1/2, z-1/2'

loop_
_atom_site_label
_atom_site_type_symbol
_atom_site_fract_x
_atom_site_fract_y
_atom_site_fract_z
_atom_site_U_iso_or_equiv
_atom_site_adp_type
_atom_site_occupancy
_atom_site_symmetry_multiplicity
_atom_site_calc_flag
_atom_site_refinement_flags
_atom_site_disorder_assembly
_atom_site_disorder_group
Pt Pt 0.72809(3) 0.149785(17) 0.144673(16) 0.02995(11) Uani 1 1 d . . .
N1 N 0.7139(6) 0.0269(3) 0.1515(3) 0.0335(16) Uani 1 1 d . . .
N2 N 0.6772(6) 0.1212(3) 0.0305(3) 0.0315(15) Uani 1 1 d . . .
N3 N 0.5090(6) 0.1597(4) 0.3349(4) 0.0378(16) Uani 1 1 d . . .
N4 N 1.0447(6) 0.3135(4) 0.1117(4) 0.0386(16) Uani 1 1 d . . .
C1 C 0.7278(9) -0.0183(5) 0.2120(5) 0.049(2) Uani 1 1 d . . .
H1A H 0.7493 0.0054 0.2603 0.058 Uiso 1 1 calc R . .
C2 C 0.7116(10) -0.1003(5) 0.2068(5) 0.061(3) Uani 1 1 d . . .
H2A H 0.7207 -0.1311 0.2508 0.073 Uiso 1 1 calc R . .
C3 C 0.6832(10) -0.1341(5) 0.1389(6) 0.062(3) Uani 1 1 d . . .
H3A H 0.6727 -0.1892 0.1351 0.075 Uiso 1 1 calc R . .
C4 C 0.6690(8) -0.0892(5) 0.0737(5) 0.046(2) Uani 1 1 d . . .
C5 C 0.6854(7) -0.0077(4) 0.0824(4) 0.0354(19) Uani 1 1 d . . .
C6 C 0.6394(9) -0.1215(5) -0.0014(5) 0.054(3) Uani 1 1 d . . .
H6A H 0.6300 -0.1765 -0.0079 0.065 Uiso 1 1 calc R . .
C7 C 0.6249(9) -0.0756(5) -0.0615(5) 0.050(2) Uani 1 1 d . . .
H7A H 0.6061 -0.0986 -0.1100 0.060 Uiso 1 1 calc R . .
C8 C 0.6371(8) 0.0085(5) -0.0544(5) 0.043(2) Uani 1 1 d . . .
C9 C 0.6666(7) 0.0416(4) 0.0170(4) 0.0330(18) Uani 1 1 d . . .
C10 C 0.6184(10) 0.0611(6) -0.1150(5) 0.058(3) Uani 1 1 d . . .
H10A H 0.5985 0.0415 -0.1649 0.070 Uiso 1 1 calc R . .
C11 C 0.6282(9) 0.1389(5) -0.1031(5) 0.053(2) Uani 1 1 d . . .
H11A H 0.6151 0.1741 -0.1443 0.063 Uiso 1 1 calc R . .
C12 C 0.6582(8) 0.1678(5) -0.0290(4) 0.043(2) Uani 1 1 d . . .
H12A H 0.6651 0.2228 -0.0214 0.051 Uiso 1 1 calc R . .
C13 C 0.7898(7) 0.1627(4) 0.2563(4) 0.0313(18) Uani 1 1 d . . .
C14 C 0.9175(8) 0.1557(5) 0.2875(4) 0.042(2) Uani 1 1 d . . .
H14A H 0.9714 0.1549 0.2547 0.050 Uiso 1 1 calc R . .
C15 C 0.9678(8) 0.1499(6) 0.3646(5) 0.048(2) Uani 1 1 d . . .
H15A H 1.0539 0.1430 0.3831 0.057 Uiso 1 1 calc R . .
C16 C 0.8928(7) 0.1542(5) 0.4139(4) 0.0402(19) Uani 1 1 d . . .
H16A H 0.9262 0.1507 0.4665 0.048 Uiso 1 1 calc R . .
C17 C 0.7682(7) 0.1638(4) 0.3856(4) 0.0334(18) Uani 1 1 d . . .
H17A H 0.7162 0.1679 0.4195 0.040 Uiso 1 1 calc R . .
C18 C 0.7165(7) 0.1677(4) 0.3088(4) 0.0284(17) Uani 1 1 d . . .
C19 C 0.5789(8) 0.1794(5) 0.2808(5) 0.044(2) Uani 1 1 d . . .
H19A H 0.5630 0.2349 0.2659 0.053 Uiso 1 1 calc R . .
H19B H 0.5494 0.1469 0.2354 0.053 Uiso 1 1 calc R . .
C20 C 0.5033(8) 0.0755(4) 0.3460(5) 0.040(2) Uani 1 1 d . . .
H20A H 0.5878 0.0540 0.3593 0.048 Uiso 1 1 calc R . .
H20B H 0.4591 0.0507 0.2985 0.048 Uiso 1 1 calc R . .
C21 C 0.4394(8) 0.0551(6) 0.4068(5) 0.051(2) Uani 1 1 d . . .
H21A H 0.4846 0.0782 0.4549 0.061 Uiso 1 1 calc R . .
H21B H 0.4382 -0.0025 0.4129 0.061 Uiso 1 1 calc R . .
C22 C 0.3077(8) 0.0864(6) 0.3862(5) 0.051(2) Uani 1 1 d . . .
H22A H 0.2595 0.0588 0.3413 0.061 Uiso 1 1 calc R . .
H22B H 0.2678 0.0774 0.4281 0.061 Uiso 1 1 calc R . .
C23 C 0.3118(9) 0.1733(6) 0.3703(6) 0.056(3) Uani 1 1 d . . .
H23A H 0.3492 0.2012 0.4175 0.067 Uiso 1 1 calc R . .
H23B H 0.2268 0.1930 0.3519 0.067 Uiso 1 1 calc R . .
C24 C 0.3852(8) 0.1916(6) 0.3123(5) 0.052(2) Uani 1 1 d . . .
H24A H 0.3427 0.1689 0.2633 0.062 Uiso 1 1 calc R . .
H24B H 0.3896 0.2490 0.3062 0.062 Uiso 1 1 calc R . .
C25 C 0.7249(8) 0.2662(4) 0.1259(4) 0.0311(18) Uani 1 1 d . . .
C26 C 0.6178(8) 0.3085(5) 0.1247(4) 0.0375(19) Uani 1 1 d . . .
H26A H 0.5508 0.2819 0.1370 0.045 Uiso 1 1 calc R . .
C27 C 0.6038(8) 0.3875(5) 0.1063(5) 0.043(2) Uani 1 1 d . . .
H27A H 0.5290 0.4139 0.1060 0.052 Uiso 1 1 calc R . .
C28 C 0.7010(8) 0.4270(5) 0.0883(5) 0.042(2) Uani 1 1 d . . .
H28A H 0.6934 0.4810 0.0757 0.051 Uiso 1 1 calc R . .
C29 C 0.8083(8) 0.3878(5) 0.0889(5) 0.042(2) Uani 1 1 d . . .
H29A H 0.8748 0.4152 0.0767 0.050 Uiso 1 1 calc R . .
C30 C 0.8212(8) 0.3078(5) 0.1071(4) 0.0363(19) Uani 1 1 d . . .
C31 C 0.9353(7) 0.2644(5) 0.0978(5) 0.042(2) Uani 1 1 d . . .
H31A H 0.9507 0.2195 0.1329 0.051 Uiso 1 1 calc R . .
H31B H 0.9199 0.2433 0.0462 0.051 Uiso 1 1 calc R . .
C32 C 1.1369(8) 0.2853(6) 0.0739(5) 0.051(2) Uani 1 1 d . . .
H32A H 1.0990 0.2797 0.0196 0.061 Uiso 1 1 calc R . .
H32B H 1.1656 0.2329 0.0937 0.061 Uiso 1 1 calc R . .
C33 C 1.2471(8) 0.3402(6) 0.0845(5) 0.048(2) Uani 1 1 d . . .
H33A H 1.3104 0.3166 0.0619 0.058 Uiso 1 1 calc R . .
H33B H 1.2210 0.3905 0.0586 0.058 Uiso 1 1 calc R . .
C34 C 1.3010(9) 0.3554(7) 0.1672(5) 0.062(3) Uani 1 1 d . . .
H34A H 1.3624 0.3980 0.1725 0.075 Uiso 1 1 calc R . .
H34B H 1.3442 0.3076 0.1902 0.075 Uiso 1 1 calc R . .
C35 C 1.2046(9) 0.3778(6) 0.2094(5) 0.057(3) Uani 1 1 d . . .
H35A H 1.2427 0.3786 0.2639 0.068 Uiso 1 1 calc R . .
H35B H 1.1739 0.4312 0.1942 0.068 Uiso 1 1 calc R . .
C36 C 1.0997(8) 0.3219(6) 0.1939(5) 0.049(2) Uani 1 1 d . . .
H36A H 1.0359 0.3406 0.2190 0.059 Uiso 1 1 calc R . .
H36B H 1.1286 0.2701 0.2152 0.059 Uiso 1 1 calc R . .

loop_
_atom_site_aniso_label
_atom_site_aniso_U_11
_atom_site_aniso_U_22
_atom_site_aniso_U_33
_atom_site_aniso_U_23
_atom_site_aniso_U_13
_atom_site_aniso_U_12
Pt 0.04066(19) 0.02684(16) 0.02269(16) 0.00006(14) 0.00825(12) -0.00731(15)
N1 0.051(4) 0.033(4) 0.014(3) -0.001(3) 0.002(3) -0.004(3)
N2 0.039(4) 0.026(3) 0.030(4) 0.002(3) 0.011(3) -0.004(3)
N3 0.036(4) 0.043(4) 0.034(4) 0.004(3) 0.008(3) 0.010(3)
N4 0.039(4) 0.043(4) 0.037(4) -0.002(3) 0.015(3) -0.002(3)
C1 0.064(6) 0.044(5) 0.030(5) 0.009(4) -0.004(4) -0.008(4)
C2 0.095(8) 0.029(5) 0.046(6) 0.020(4) -0.010(5) -0.009(5)
C3 0.080(7) 0.029(5) 0.064(7) 0.000(5) -0.009(6) -0.006(4)
C4 0.052(6) 0.026(4) 0.054(6) 0.002(4) -0.001(5) 0.005(4)
C5 0.035(5) 0.029(4) 0.038(5) -0.003(3) 0.002(4) -0.002(3)
C6 0.073(7) 0.028(4) 0.055(6) -0.007(4) 0.003(5) -0.002(4)
C7 0.068(7) 0.039(5) 0.038(5) -0.015(4) 0.004(5) 0.001(4)
C8 0.057(6) 0.037(5) 0.033(5) -0.008(4) 0.007(4) -0.001(4)
C9 0.037(5) 0.033(4) 0.029(4) -0.004(3) 0.009(3) -0.006(3)
C10 0.095(8) 0.054(6) 0.033(5) -0.012(4) 0.031(5) -0.032(6)
C11 0.080(7) 0.048(6) 0.030(5) 0.007(4) 0.013(5) -0.015(5)
C12 0.062(6) 0.044(5) 0.022(4) 0.008(3) 0.010(4) -0.016(4)
C13 0.047(5) 0.015(4) 0.034(4) 0.002(3) 0.014(4) -0.008(3)
C14 0.040(5) 0.053(5) 0.034(4) 0.006(4) 0.010(4) -0.009(4)
C15 0.033(5) 0.065(6) 0.041(5) 0.010(5) 0.000(4) 0.000(5)
C16 0.040(5) 0.046(5) 0.032(4) 0.006(4) 0.002(4) -0.007(4)
C17 0.041(5) 0.036(5) 0.024(4) 0.002(3) 0.009(3) -0.005(4)
C18 0.023(4) 0.029(4) 0.031(4) 0.002(3) 0.004(3) -0.005(3)
C19 0.046(5) 0.054(5) 0.031(5) -0.001(4) 0.007(4) 0.006(4)
C20 0.038(5) 0.033(5) 0.050(5) 0.001(4) 0.013(4) 0.000(4)
C21 0.046(6) 0.058(6) 0.050(6) 0.010(5) 0.014(5) 0.001(5)
C22 0.040(5) 0.065(6) 0.053(6) 0.009(5) 0.020(4) 0.001(4)
C23 0.044(6) 0.062(6) 0.068(7) 0.001(5) 0.026(5) 0.017(4)
C24 0.047(6) 0.056(6) 0.054(6) 0.006(5) 0.015(5) 0.013(4)
C25 0.052(5) 0.031(4) 0.013(4) -0.007(3) 0.014(4) -0.001(4)
C26 0.041(5) 0.041(5) 0.028(4) 0.002(4) 0.005(4) -0.002(4)
C27 0.036(5) 0.050(5) 0.039(5) 0.003(4) 0.000(4) 0.003(4)
C28 0.051(6) 0.041(5) 0.033(5) 0.000(4) 0.006(4) 0.003(4)
C29 0.052(6) 0.039(5) 0.038(5) 0.003(4) 0.021(4) -0.009(4)
C30 0.041(5) 0.037(5) 0.033(5) -0.001(4) 0.013(4) -0.002(4)
C31 0.035(5) 0.047(5) 0.052(5) -0.003(4) 0.024(4) -0.005(4)
C32 0.044(6) 0.061(6) 0.053(6) -0.002(5) 0.025(5) 0.002(4)
C33 0.041(5) 0.068(6) 0.041(5) 0.007(4) 0.021(4) -0.028(5)
C34 0.046(6) 0.094(8) 0.047(6) 0.011(6) 0.012(5) -0.011(6)
C35 0.050(6) 0.067(6) 0.045(6) -0.012(5) -0.006(5) 0.014(5)
C36 0.040(5) 0.069(6) 0.047(5) 0.019(5) 0.025(4) 0.017(4)

loop_
_atom_type_symbol
_atom_type_description
_atom_type_scat_dispersion_real
_atom_type_scat_dispersion_imag
_atom_type_scat_source
C C -0.0020 0.0020 'International Tables Vol C Tables 4.2.6.8 and 6.1.1.4'
H H 0.0000 0.0000 'International Tables Vol C Tables 4.2.6.8 and 6.1.1.4'
N N -0.0031 0.0040 'International Tables Vol C Tables 4.2.6.8 and 6.1.1.4'
Pt Pt -2.9689 9.6580 'International Tables Vol C Tables 4.2.6.8 and 6.1.1.4'

loop_
_geom_angle_atom_site_label_1
_geom_angle_atom_site_label_2
_geom_angle_atom_site_label_3
_geom_angle
_geom_angle_site_symmetry_1
_geom_angle_site_symmetry_3
_geom_angle_publ_flag
C13 Pt C25 93.1(3) . . ?
C13 Pt N2 171.9(3) . . ?
C25 Pt N2 94.0(2) . . ?
C13 Pt N1 93.5(2) . . ?
C25 Pt N1 172.7(3) . . ?
N2 Pt N1 79.7(2) . . ?
C1 N1 C5 118.6(7) . . ?
C1 N1 Pt 129.1(5) . . ?
C5 N1 Pt 112.3(5) . . ?
C12 N2 C9 116.8(7) . . ?
C12 N2 Pt 129.6(5) . . ?
C9 N2 Pt 113.6(5) . . ?
C19 N3 C24 110.7(7) . . ?
C19 N3 C20 112.0(7) . . ?
C24 N3 C20 109.8(7) . . ?
C31 N4 C32 112.9(7) . . ?
C31 N4 C36 111.0(7) . . ?
C32 N4 C36 110.1(7) . . ?
N1 C1 C2 122.0(8) . . ?
C3 C2 C1 119.3(8) . . ?
C2 C3 C4 120.9(8) . . ?
C3 C4 C5 117.3(8) . . ?
C3 C4 C6 124.1(8) . . ?
C5 C4 C6 118.6(8) . . ?
N1 C5 C4 121.9(7) . . ?
N1 C5 C9 118.4(7) . . ?
C4 C5 C9 119.7(7) . . ?
C7 C6 C4 121.3(8) . . ?
C6 C7 C8 121.4(8) . . ?
C9 C8 C10 116.3(7) . . ?
C9 C8 C7 118.9(8) . . ?
C10 C8 C7 124.7(8) . . ?
N2 C9 C8 124.0(7) . . ?
N2 C9 C5 115.9(6) . . ?
C8 C9 C5 120.1(7) . . ?
C11 C10 C8 120.6(8) . . ?
C10 C11 C12 119.6(8) . . ?
N2 C12 C11 122.7(8) . . ?
C18 C13 C14 115.1(7) . . ?
C18 C13 Pt 126.0(6) . . ?
C14 C13 Pt 118.2(6) . . ?
C15 C14 C13 122.8(8) . . ?
C16 C15 C14 120.0(8) . . ?
C15 C16 C17 118.8(7) . . ?
C16 C17 C18 121.7(7) . . ?
C17 C18 C13 121.4(7) . . ?
C17 C18 C19 119.5(7) . . ?
C13 C18 C19 119.1(7) . . ?
N3 C19 C18 114.2(7) . . ?
N3 C20 C21 112.2(7) . . ?
C20 C21 C22 109.7(7) . . ?
C23 C22 C21 108.6(8) . . ?
C22 C23 C24 112.4(7) . . ?
N3 C24 C23 111.2(7) . . ?
C26 C25 C30 116.3(7) . . ?
C26 C25 Pt 119.6(6) . . ?
C30 C25 Pt 123.9(6) . . ?
C27 C26 C25 123.6(8) . . ?
C28 C27 C26 118.7(9) . . ?
C29 C28 C27 119.8(8) . . ?
C28 C29 C30 121.0(8) . . ?
C25 C30 C29 120.6(8) . . ?
C25 C30 C31 119.8(7) . . ?
C29 C30 C31 119.2(8) . . ?
N4 C31 C30 113.2(7) . . ?
N4 C32 C33 112.3(8) . . ?
C34 C33 C32 110.4(7) . . ?
C33 C34 C35 113.0(8) . . ?
C36 C35 C34 111.4(8) . . ?
C35 C36 N4 111.8(7) . . ?

loop_
_geom_bond_atom_site_label_1
_geom_bond_atom_site_label_2
_geom_bond_distance
_geom_bond_site_symmetry_2
_geom_bond_publ_flag
Pt C13 2.012(8) . ?
Pt C25 2.017(7) . ?
Pt N2 2.094(6) . ?
Pt N1 2.110(6) . ?
N1 C1 1.331(10) . ?
N1 C5 1.368(9) . ?
N2 C12 1.328(9) . ?
N2 C9 1.382(9) . ?
N3 C19 1.444(10) . ?
N3 C24 1.456(11) . ?
N3 C20 1.457(10) . ?
N4 C31 1.456(10) . ?
N4 C32 1.457(10) . ?
N4 C36 1.496(11) . ?
C1 C2 1.413(12) . ?
C2 C3 1.340(13) . ?
C3 C4 1.399(13) . ?
C4 C5 1.408(11) . ?
C4 C6 1.448(12) . ?
C5 C9 1.440(11) . ?
C6 C7 1.332(12) . ?
C7 C8 1.446(12) . ?
C8 C9 1.393(11) . ?
C8 C10 1.406(12) . ?
C10 C11 1.347(12) . ?
C11 C12 1.409(11) . ?
C13 C18 1.410(10) . ?
C13 C14 1.414(11) . ?
C14 C15 1.397(11) . ?
C15 C16 1.376(12) . ?
C16 C17 1.378(11) . ?
C17 C18 1.393(10) . ?
C18 C19 1.517(11) . ?
C20 C21 1.503(12) . ?
C21 C22 1.530(12) . ?
C22 C23 1.515(13) . ?
C23 C24 1.523(12) . ?
C25 C26 1.396(11) . ?
C25 C30 1.403(11) . ?
C26 C27 1.389(11) . ?
C27 C28 1.386(12) . ?
C28 C29 1.374(12) . ?
C29 C30 1.405(11) . ?
C30 C31 1.522(11) . ?
C32 C33 1.525(12) . ?
C33 C34 1.517(12) . ?
C34 C35 1.520(13) . ?
C35 C36 1.487(13) . ?

loop_
_geom_torsion_atom_site_label_1
_geom_torsion_atom_site_label_2
_geom_torsion_atom_site_label_3
_geom_torsion_atom_site_label_4
_geom_torsion
_geom_torsion_site_symmetry_1
_geom_torsion_site_symmetry_2
_geom_torsion_site_symmetry_3
_geom_torsion_site_symmetry_4
_geom_torsion_publ_flag
C13 Pt N1 C1 7.4(8) . . . . ?
C25 Pt N1 C1 -147(2) . . . . ?
N2 Pt N1 C1 -177.1(8) . . . . ?
C13 Pt N1 C5 -173.1(6) . . . . ?
C25 Pt N1 C5 33(2) . . . . ?
N2 Pt N1 C5 2.4(5) . . . . ?
C13 Pt N2 C12 -147.1(18) . . . . ?
C25 Pt N2 C12 3.1(8) . . . . ?
N1 Pt N2 C12 179.4(8) . . . . ?
C13 Pt N2 C9 30(2) . . . . ?
C25 Pt N2 C9 -179.4(6) . . . . ?
N1 Pt N2 C9 -3.0(5) . . . . ?
C5 N1 C1 C2 -1.3(14) . . . . ?
Pt N1 C1 C2 178.2(8) . . . . ?
N1 C1 C2 C3 1.1(17) . . . . ?
C1 C2 C3 C4 -0.3(17) . . . . ?
C2 C3 C4 C5 -0.1(16) . . . . ?
C2 C3 C4 C6 179.5(11) . . . . ?
C1 N1 C5 C4 0.8(12) . . . . ?
Pt N1 C5 C4 -178.7(7) . . . . ?
C1 N1 C5 C9 178.1(8) . . . . ?
Pt N1 C5 C9 -1.4(9) . . . . ?
C3 C4 C5 N1 -0.1(14) . . . . ?
C6 C4 C5 N1 -179.8(8) . . . . ?
C3 C4 C5 C9 -177.4(8) . . . . ?
C6 C4 C5 C9 2.9(13) . . . . ?
C3 C4 C6 C7 178.8(10) . . . . ?
C5 C4 C6 C7 -1.5(15) . . . . ?
C4 C6 C7 C8 -0.5(16) . . . . ?
C6 C7 C8 C9 1.0(15) . . . . ?
C6 C7 C8 C10 -177.3(10) . . . . ?
C12 N2 C9 C8 -0.3(12) . . . . ?
Pt N2 C9 C8 -178.2(7) . . . . ?
C12 N2 C9 C5 -178.9(7) . . . . ?
Pt N2 C9 C5 3.2(9) . . . . ?
C10 C8 C9 N2 0.4(13) . . . . ?
C7 C8 C9 N2 -178.1(8) . . . . ?
C10 C8 C9 C5 178.9(8) . . . . ?
C7 C8 C9 C5 0.5(13) . . . . ?
N1 C5 C9 N2 -1.2(11) . . . . ?
C4 C5 C9 N2 176.2(8) . . . . ?
N1 C5 C9 C8 -179.8(8) . . . . ?
C4 C5 C9 C8 -2.5(12) . . . . ?
C9 C8 C10 C11 -0.4(15) . . . . ?
C7 C8 C10 C11 178.0(10) . . . . ?
C8 C10 C11 C12 0.3(16) . . . . ?
C9 N2 C12 C11 0.2(13) . . . . ?
Pt N2 C12 C11 177.7(7) . . . . ?
C10 C11 C12 N2 -0.2(15) . . . . ?
C25 Pt C13 C18 92.6(6) . . . . ?
N2 Pt C13 C18 -117.2(19) . . . . ?
N1 Pt C13 C18 -84.2(6) . . . . ?
C25 Pt C13 C14 -96.7(6) . . . . ?
N2 Pt C13 C14 53(2) . . . . ?
N1 Pt C13 C14 86.5(6) . . . . ?
C18 C13 C14 C15 3.2(12) . . . . ?
Pt C13 C14 C15 -168.5(7) . . . . ?
C13 C14 C15 C16 -2.7(14) . . . . ?
C14 C15 C16 C17 0.4(14) . . . . ?
C15 C16 C17 C18 1.3(12) . . . . ?
C16 C17 C18 C13 -0.6(11) . . . . ?
C16 C17 C18 C19 -179.2(7) . . . . ?
C14 C13 C18 C17 -1.6(10) . . . . ?
Pt C13 C18 C17 169.4(5) . . . . ?
C14 C13 C18 C19 177.0(7) . . . . ?
Pt C13 C18 C19 -12.0(10) . . . . ?
C24 N3 C19 C18 164.7(7) . . . . ?
C20 N3 C19 C18 -72.4(9) . . . . ?
C17 C18 C19 N3 -19.6(11) . . . . ?
C13 C18 C19 N3 161.8(7) . . . . ?
C19 N3 C20 C21 175.4(7) . . . . ?
C24 N3 C20 C21 -61.2(9) . . . . ?
N3 C20 C21 C22 60.0(10) . . . . ?
C20 C21 C22 C23 -54.4(10) . . . . ?
C21 C22 C23 C24 53.1(11) . . . . ?
C19 N3 C24 C23 -178.2(8) . . . . ?
C20 N3 C24 C23 57.6(10) . . . . ?
C22 C23 C24 N3 -55.6(11) . . . . ?
C13 Pt C25 C26 -91.3(6) . . . . ?
N2 Pt C25 C26 92.8(6) . . . . ?
N1 Pt C25 C26 63(2) . . . . ?
C13 Pt C25 C30 94.7(6) . . . . ?
N2 Pt C25 C30 -81.3(6) . . . . ?
N1 Pt C25 C30 -111(2) . . . . ?
C30 C25 C26 C27 -0.2(11) . . . . ?
Pt C25 C26 C27 -174.7(6) . . . . ?
C25 C26 C27 C28 -0.2(12) . . . . ?
C26 C27 C28 C29 0.1(12) . . . . ?
C27 C28 C29 C30 0.2(13) . . . . ?
C26 C25 C30 C29 0.5(11) . . . . ?
Pt C25 C30 C29 174.7(6) . . . . ?
C26 C25 C30 C31 -172.6(7) . . . . ?
Pt C25 C30 C31 1.6(10) . . . . ?
C28 C29 C30 C25 -0.6(12) . . . . ?
C28 C29 C30 C31 172.6(8) . . . . ?
C32 N4 C31 C30 -155.6(7) . . . . ?
C36 N4 C31 C30 80.2(9) . . . . ?
C25 C30 C31 N4 -154.2(7) . . . . ?
C29 C30 C31 N4 32.6(11) . . . . ?
C31 N4 C32 C33 176.1(7) . . . . ?
C36 N4 C32 C33 -59.2(10) . . . . ?
N4 C32 C33 C34 54.2(11) . . . . ?
C32 C33 C34 C35 -48.8(12) . . . . ?
C33 C34 C35 C36 50.0(12) . . . . ?
C34 C35 C36 N4 -54.5(10) . . . . ?
C31 N4 C36 C35 -174.7(7) . . . . ?
C32 N4 C36 C35 59.5(9) . . . . ?
